data_7002111
loop_
_publ_author_name
'Gaillard, Sylvain'
'Bantreil, Xavier'
'Slawin, Alexandra M. Z.'
'Nolan, Steven P.'

_publ_section_title
;
 Synthesis and characterization of IPrMe-containing silver(I), gold(I)
 and gold(III) complexes
;
_journal_issue 35
_journal_name_full 'Dalton Transactions'
_journal_page_first 6967
_journal_paper_doi 10.1039/b907109a
_journal_year 2009
_chemical_formula_moiety '(C29 H40 Au Cl3 N2)0.5,(C29 H39 Au Cl4 N2)0.5'
_chemical_formula_sum 'C29 H39.5 Au Cl3.5 N2'
_chemical_formula_weight 737.17
_chemical_name_systematic
;
?
;
_space_group_IT_number 11
_symmetry_cell_setting monoclinic
_symmetry_space_group_name_Hall '-P 2yb'
_symmetry_space_group_name_H-M 'P 1 21/m 1'
_atom_sites_solution_hydrogens geom
_atom_sites_solution_primary direct
_atom_sites_solution_secondary difmap
_audit_creation_method SHELXL-97
_cell_angle_alpha 90.00
_cell_angle_beta 110.881(5)
_cell_angle_gamma 90.00
_cell_formula_units_Z 2
_cell_length_a 9.4271(19)
_cell_length_b 17.845(3)
_cell_length_c 9.7182(18)
_cell_measurement_reflns_used 5554
_cell_measurement_temperature 93(2)
_cell_measurement_theta_max 28.6563
_cell_measurement_theta_min 2.2825
_cell_volume 1527.5(5)
_computing_cell_refinement 'CrystalClear (Rigaku Corp., 2004)'
_computing_data_collection 'CrystalClear (Rigaku Corp., 2004)'
_computing_data_reduction 'CrystalClear (Rigaku Corp., 2004)'
_computing_molecular_graphics 'Bruker SHELXTL'
_computing_publication_material 'Bruker SHELXTL'
_computing_structure_refinement 'SHELXL-97 (Sheldrick, 1997)'
_computing_structure_solution 'SHELXS-97 (Sheldrick, 1990)'
_diffrn_ambient_temperature 93(2)
_diffrn_measured_fraction_theta_full 0.995
_diffrn_measured_fraction_theta_max 0.993
_diffrn_measurement_device_type CCD
_diffrn_measurement_method '\w and \f scans'
_diffrn_radiation_monochromator confocal
_diffrn_radiation_source 'rotating anode'
_diffrn_radiation_type MoK\a
_diffrn_radiation_wavelength 0.71073
_diffrn_reflns_av_R_equivalents 0.0513
_diffrn_reflns_av_sigmaI/netI 0.0725
_diffrn_reflns_limit_h_max 11
_diffrn_reflns_limit_h_min -10
_diffrn_reflns_limit_k_max 21
_diffrn_reflns_limit_k_min -16
_diffrn_reflns_limit_l_max 10
_diffrn_reflns_limit_l_min -11
_diffrn_reflns_number 9841
_diffrn_reflns_theta_full 25.00
_diffrn_reflns_theta_max 25.37
_diffrn_reflns_theta_min 2.28
_exptl_absorpt_coefficient_mu 5.142
_exptl_absorpt_correction_T_max 1.0000
_exptl_absorpt_correction_T_min 0.7027
_exptl_absorpt_correction_type multi-scan
_exptl_absorpt_process_details 'Jacobson, R. (1998) Private communication'
_exptl_crystal_colour Yellow
_exptl_crystal_density_diffrn 1.603
_exptl_crystal_density_method 'not measured'
_exptl_crystal_description Prism
_exptl_crystal_F_000 732
_exptl_crystal_size_max 0.1000
_exptl_crystal_size_mid 0.0600
_exptl_crystal_size_min 0.0500
_refine_diff_density_max 2.703
_refine_diff_density_min -1.540
_refine_diff_density_rms 0.166
_refine_ls_extinction_coef 0.0023(5)
_refine_ls_extinction_expression Fc^*^=kFc[1+0.001xFc^2^\l^3^/sin(2\q)]^-1/4^
_refine_ls_extinction_method SHELXL
_refine_ls_goodness_of_fit_ref 1.115
_refine_ls_hydrogen_treatment constr
_refine_ls_matrix_type full
_refine_ls_number_parameters 172
_refine_ls_number_reflns 2880
_refine_ls_number_restraints 0
_refine_ls_restrained_S_all 1.115
_refine_ls_R_factor_all 0.0512
_refine_ls_R_factor_gt 0.0438
_refine_ls_shift/su_max 0.000
_refine_ls_shift/su_mean 0.000
_refine_ls_structure_factor_coef Fsqd
_refine_ls_weighting_details 'calc w=1/[\s^2^(Fo^2^)+(0.0434P)^2^+2.3152P] where P=(Fo^2^+2Fc^2^)/3'
_refine_ls_weighting_scheme calc
_refine_ls_wR_factor_gt 0.0988
_refine_ls_wR_factor_ref 0.1067
_reflns_number_gt 2562
_reflns_number_total 2880
_reflns_threshold_expression >2sigma(I)
_cod_data_source_file b907109a.txt
_cod_data_source_block 5and6
_cod_depositor_comments
;
The following automatic conversions were performed:
'_symmetry_cell_setting' value 'Monoclinic' changed to 'monoclinic'
according to '/home/saulius/struct/CIF-dictionaries/cif_core.dic'
dictionary named 'cif_core.dic' version 2.4.1 from 2010-06-29.

Automatic conversion script
Id: cif_fix_enum 1527 2010-12-29 10:47:43Z saulius 
;
_cod_original_sg_symbol_H-M P2(1)/m
_cod_original_formula_sum 'C29 H39.50 Au Cl3.50 N2'
_cod_database_code 7002111

loop_
_symmetry_equiv_pos_as_xyz
'x, y, z'
'-x, y+1/2, -z'
'-x, -y, -z'
'x, -y-1/2, z'

loop_
_atom_site_label
_atom_site_type_symbol
_atom_site_fract_x
_atom_site_fract_y
_atom_site_fract_z
_atom_site_U_iso_or_equiv
_atom_site_adp_type
_atom_site_occupancy
_atom_site_symmetry_multiplicity
_atom_site_calc_flag
_atom_site_refinement_flags
_atom_site_disorder_assembly
_atom_site_disorder_group
Au1 Au 0.53372(4) 0.2500 0.08207(4) 0.02629(19) Uani 1 2 d S . .
Cl1 Cl 0.3537(3) 0.2500 0.1927(3) 0.0441(7) Uani 1 2 d S . .
Cl2 Cl 0.7216(3) 0.2500 0.3080(3) 0.0456(7) Uani 1 2 d S . .
Cl3 Cl 0.3472(3) 0.2500 -0.1401(3) 0.0571(9) Uani 1 2 d S . .
C1 C 0.6978(9) 0.2500 -0.0061(8) 0.0151(18) Uani 1 2 d S . .
N2 N 0.7671(5) 0.3110(3) -0.0346(5) 0.0201(11) Uani 1 1 d . . .
C3 C 0.8876(7) 0.2876(4) -0.0761(7) 0.0248(15) Uani 1 1 d . . .
C4 C 0.7214(7) 0.3878(4) -0.0369(6) 0.0207(14) Uani 1 1 d . . .
C5 C 0.6154(7) 0.4161(4) -0.1686(7) 0.0259(15) Uani 1 1 d . . .
C6 C 0.5796(7) 0.4927(4) -0.1724(7) 0.0297(16) Uani 1 1 d . . .
H6A H 0.5086 0.5137 -0.2596 0.036 Uiso 1 1 calc R . .
C7 C 0.6449(8) 0.5370(4) -0.0535(8) 0.0346(17) Uani 1 1 d . . .
H7A H 0.6186 0.5886 -0.0583 0.041 Uiso 1 1 calc R . .
C8 C 0.7493(7) 0.5083(4) 0.0746(7) 0.0306(16) Uani 1 1 d . . .
H8A H 0.7937 0.5405 0.1565 0.037 Uiso 1 1 calc R . .
C9 C 0.7904(7) 0.4333(4) 0.0860(7) 0.0247(15) Uani 1 1 d . . .
C10 C 0.5454(8) 0.3679(4) -0.3065(7) 0.0348(18) Uani 1 1 d . . .
H10A H 0.5600 0.3140 -0.2767 0.042 Uiso 1 1 calc R . .
C11 C 0.6257(12) 0.3828(7) -0.4180(9) 0.081(4) Uani 1 1 d . . .
H11A H 0.5800 0.3513 -0.5053 0.122 Uiso 1 1 calc R . .
H11B H 0.7339 0.3708 -0.3721 0.122 Uiso 1 1 calc R . .
H11C H 0.6140 0.4357 -0.4470 0.122 Uiso 1 1 calc R . .
C12 C 0.3786(10) 0.3819(6) -0.3825(10) 0.068(3) Uani 1 1 d . . .
H12A H 0.3257 0.3720 -0.3140 0.102 Uiso 1 1 calc R . .
H12B H 0.3388 0.3487 -0.4680 0.102 Uiso 1 1 calc R . .
H12C H 0.3623 0.4342 -0.4152 0.102 Uiso 1 1 calc R . .
C13 C 0.9110(8) 0.4051(4) 0.2249(7) 0.0368(18) Uani 1 1 d . . .
H13A H 0.9185 0.3495 0.2180 0.044 Uiso 1 1 calc R . .
C14 C 1.0688(9) 0.4403(6) 0.2441(9) 0.064(3) Uani 1 1 d . . .
H14A H 1.0958 0.4279 0.1583 0.095 Uiso 1 1 calc R . .
H14B H 1.1460 0.4201 0.3333 0.095 Uiso 1 1 calc R . .
H14C H 1.0635 0.4948 0.2528 0.095 Uiso 1 1 calc R . .
C15 C 0.8741(11) 0.4241(5) 0.3633(8) 0.060(3) Uani 1 1 d . . .
H15A H 0.7767 0.4013 0.3550 0.090 Uiso 1 1 calc R . .
H15B H 0.8677 0.4786 0.3721 0.090 Uiso 1 1 calc R . .
H15C H 0.9543 0.4043 0.4508 0.090 Uiso 1 1 calc R . .
C16 C 0.9942(8) 0.3401(4) -0.1108(8) 0.0369(17) Uani 1 1 d . . .
H16A H 1.0992 0.3315 -0.0419 0.044 Uiso 1 1 calc R . .
H16B H 0.9662 0.3926 -0.0995 0.044 Uiso 1 1 calc R . .
Cl4 Cl 0.9832(9) 0.3240(5) -0.2976(9) 0.053(2) Uiso 0.25 1 d P . .

loop_
_atom_site_aniso_label
_atom_site_aniso_U_11
_atom_site_aniso_U_22
_atom_site_aniso_U_33
_atom_site_aniso_U_23
_atom_site_aniso_U_13
_atom_site_aniso_U_12
Au1 0.0263(3) 0.0188(3) 0.0403(3) 0.000 0.01990(19) 0.000
Cl1 0.0430(15) 0.0393(18) 0.0680(17) 0.000 0.0420(14) 0.000
Cl2 0.0510(16) 0.056(2) 0.0345(14) 0.000 0.0218(12) 0.000
Cl3 0.0254(14) 0.099(3) 0.0484(16) 0.000 0.0151(13) 0.000
C1 0.014(4) 0.006(4) 0.019(4) 0.000 -0.002(3) 0.000
N2 0.018(3) 0.016(3) 0.028(3) 0.003(2) 0.011(2) 0.003(2)
C3 0.020(3) 0.023(4) 0.035(4) -0.001(3) 0.015(3) 0.001(3)
C4 0.020(3) 0.014(3) 0.034(3) 0.004(3) 0.017(3) 0.006(3)
C5 0.023(3) 0.027(4) 0.030(4) 0.004(3) 0.012(3) -0.002(3)
C6 0.030(4) 0.017(4) 0.043(4) 0.009(3) 0.015(3) 0.011(3)
C7 0.031(4) 0.027(4) 0.055(5) 0.003(3) 0.025(4) 0.004(3)
C8 0.030(4) 0.019(4) 0.051(4) -0.012(3) 0.025(3) -0.012(3)
C9 0.025(3) 0.021(4) 0.032(3) 0.003(3) 0.014(3) -0.005(3)
C10 0.044(4) 0.023(4) 0.029(4) 0.007(3) 0.003(3) 0.010(3)
C11 0.099(8) 0.107(10) 0.049(5) -0.028(6) 0.040(6) -0.015(7)
C12 0.058(6) 0.051(6) 0.067(6) -0.002(5) -0.011(5) 0.010(5)
C13 0.048(4) 0.027(4) 0.026(4) 0.000(3) 0.002(3) -0.008(4)
C14 0.041(5) 0.070(7) 0.063(6) 0.021(5) -0.001(4) -0.006(5)
C15 0.095(7) 0.042(6) 0.037(4) -0.008(4) 0.016(5) -0.002(5)
C16 0.032(4) 0.020(4) 0.068(5) 0.007(3) 0.029(4) 0.004(3)

loop_
_atom_type_symbol
_atom_type_description
_atom_type_scat_dispersion_real
_atom_type_scat_dispersion_imag
_atom_type_scat_source
C C 0.0033 0.0016 'International Tables Vol C Tables 4.2.6.8 and 6.1.1.4'
H H 0.0000 0.0000 'International Tables Vol C Tables 4.2.6.8 and 6.1.1.4'
N N 0.0061 0.0033 'International Tables Vol C Tables 4.2.6.8 and 6.1.1.4'
Cl Cl 0.1484 0.1585 'International Tables Vol C Tables 4.2.6.8 and 6.1.1.4'
Au Au -2.0133 8.8022 'International Tables Vol C Tables 4.2.6.8 and 6.1.1.4'

loop_
_geom_angle_atom_site_label_1
_geom_angle_atom_site_label_2
_geom_angle_atom_site_label_3
_geom_angle
_geom_angle_site_symmetry_1
_geom_angle_site_symmetry_3
_geom_angle_publ_flag
C1 Au1 Cl3 92.7(2) . . ?
C1 Au1 Cl2 87.7(2) . . ?
Cl3 Au1 Cl2 179.60(9) . . ?
C1 Au1 Cl1 177.6(2) . . ?
Cl3 Au1 Cl1 89.66(10) . . ?
Cl2 Au1 Cl1 89.94(10) . . ?
N2 C1 N2 107.7(7) 4_565 . ?
N2 C1 Au1 126.0(4) 4_565 . ?
N2 C1 Au1 126.0(4) . . ?
C1 N2 C3 108.7(5) . . ?
C1 N2 C4 127.6(5) . . ?
C3 N2 C4 123.4(5) . . ?
C3 C3 N2 107.4(3) 4_565 . ?
C3 C3 C16 128.7(4) 4_565 . ?
N2 C3 C16 123.9(6) . . ?
C9 C4 C5 122.2(6) . . ?
C9 C4 N2 119.7(5) . . ?
C5 C4 N2 118.0(5) . . ?
C6 C5 C4 117.3(6) . . ?
C6 C5 C10 119.9(6) . . ?
C4 C5 C10 122.7(6) . . ?
C7 C6 C5 120.9(6) . . ?
C7 C6 H6A 119.5 . . ?
C5 C6 H6A 119.5 . . ?
C6 C7 C8 120.9(7) . . ?
C6 C7 H7A 119.5 . . ?
C8 C7 H7A 119.5 . . ?
C7 C8 C9 121.3(6) . . ?
C7 C8 H8A 119.3 . . ?
C9 C8 H8A 119.3 . . ?
C8 C9 C4 117.4(6) . . ?
C8 C9 C13 119.6(6) . . ?
C4 C9 C13 123.0(6) . . ?
C12 C10 C5 112.8(7) . . ?
C12 C10 C11 108.3(6) . . ?
C5 C10 C11 110.5(6) . . ?
C12 C10 H10A 108.4 . . ?
C5 C10 H10A 108.4 . . ?
C11 C10 H10A 108.4 . . ?
C10 C11 H11A 109.5 . . ?
C10 C11 H11B 109.5 . . ?
H11A C11 H11B 109.5 . . ?
C10 C11 H11C 109.5 . . ?
H11A C11 H11C 109.5 . . ?
H11B C11 H11C 109.5 . . ?
C10 C12 H12A 109.5 . . ?
C10 C12 H12B 109.5 . . ?
H12A C12 H12B 109.5 . . ?
C10 C12 H12C 109.5 . . ?
H12A C12 H12C 109.5 . . ?
H12B C12 H12C 109.5 . . ?
C9 C13 C15 112.0(7) . . ?
C9 C13 C14 110.8(6) . . ?
C15 C13 C14 108.0(6) . . ?
C9 C13 H13A 108.6 . . ?
C15 C13 H13A 108.6 . . ?
C14 C13 H13A 108.6 . . ?
C13 C14 H14A 109.5 . . ?
C13 C14 H14B 109.5 . . ?
H14A C14 H14B 109.5 . . ?
C13 C14 H14C 109.5 . . ?
H14A C14 H14C 109.5 . . ?
H14B C14 H14C 109.5 . . ?
C13 C15 H15A 109.5 . . ?
C13 C15 H15B 109.5 . . ?
H15A C15 H15B 109.5 . . ?
C13 C15 H15C 109.5 . . ?
H15A C15 H15C 109.5 . . ?
H15B C15 H15C 109.5 . . ?
C3 C16 Cl4 108.9(6) . . ?
C3 C16 H16A 109.9 . . ?
Cl4 C16 H16A 109.9 . . ?
C3 C16 H16B 109.9 . . ?
Cl4 C16 H16B 109.9 . . ?
H16A C16 H16B 108.3 . . ?

loop_
_geom_bond_atom_site_label_1
_geom_bond_atom_site_label_2
_geom_bond_distance
_geom_bond_site_symmetry_2
_geom_bond_publ_flag
Au1 C1 2.018(9) . ?
Au1 Cl3 2.247(3) . ?
Au1 Cl2 2.277(3) . ?
Au1 Cl1 2.311(3) . ?
C1 N2 1.348(7) 4_565 ?
C1 N2 1.348(7) . ?
N2 C3 1.398(8) . ?
N2 C4 1.435(8) . ?
C3 C3 1.343(13) 4_565 ?
C3 C16 1.496(9) . ?
C4 C9 1.398(9) . ?
C4 C5 1.407(8) . ?
C5 C6 1.405(9) . ?
C5 C10 1.530(9) . ?
C6 C7 1.353(9) . ?
C6 H6A 0.9500 . ?
C7 C8 1.381(9) . ?
C7 H7A 0.9500 . ?
C8 C9 1.386(9) . ?
C8 H8A 0.9500 . ?
C9 C13 1.507(9) . ?
C10 C12 1.501(11) . ?
C10 C11 1.550(11) . ?
C10 H10A 1.0000 . ?
C11 H11A 0.9800 . ?
C11 H11B 0.9800 . ?
C11 H11C 0.9800 . ?
C12 H12A 0.9800 . ?
C12 H12B 0.9800 . ?
C12 H12C 0.9800 . ?
C13 C15 1.542(10) . ?
C13 C14 1.563(11) . ?
C13 H13A 1.0000 . ?
C14 H14A 0.9800 . ?
C14 H14B 0.9800 . ?
C14 H14C 0.9800 . ?
C15 H15A 0.9800 . ?
C15 H15B 0.9800 . ?
C15 H15C 0.9800 . ?
C16 Cl4 1.805(11) . ?
C16 H16A 0.9900 . ?
C16 H16B 0.9900 . ?

loop_
_geom_torsion_atom_site_label_1
_geom_torsion_atom_site_label_2
_geom_torsion_atom_site_label_3
_geom_torsion_atom_site_label_4
_geom_torsion
_geom_torsion_site_symmetry_1
_geom_torsion_site_symmetry_2
_geom_torsion_site_symmetry_3
_geom_torsion_site_symmetry_4
_geom_torsion_publ_flag
Cl3 Au1 C1 N2 -93.2(6) . . . 4_565 ?
Cl2 Au1 C1 N2 86.8(6) . . . 4_565 ?
Cl1 Au1 C1 N2 86.8(6) . . . 4_565 ?
Cl3 Au1 C1 N2 93.2(6) . . . . ?
Cl2 Au1 C1 N2 -86.8(6) . . . . ?
Cl1 Au1 C1 N2 -86.8(6) . . . . ?
N2 C1 N2 C3 -2.5(8) 4_565 . . . ?
Au1 C1 N2 C3 172.0(5) . . . . ?
N2 C1 N2 C4 172.0(4) 4_565 . . . ?
Au1 C1 N2 C4 -13.5(9) . . . . ?
C1 N2 C3 C3 1.6(5) . . . 4_565 ?
C4 N2 C3 C3 -173.3(4) . . . 4_565 ?
C1 N2 C3 C16 -177.7(6) . . . . ?
C4 N2 C3 C16 7.5(9) . . . . ?
C1 N2 C4 C9 98.6(8) . . . . ?
C3 N2 C4 C9 -87.5(7) . . . . ?
C1 N2 C4 C5 -86.0(8) . . . . ?
C3 N2 C4 C5 87.9(7) . . . . ?
C9 C4 C5 C6 -0.5(9) . . . . ?
N2 C4 C5 C6 -175.7(6) . . . . ?
C9 C4 C5 C10 176.7(6) . . . . ?
N2 C4 C5 C10 1.5(9) . . . . ?
C4 C5 C6 C7 -0.1(10) . . . . ?
C10 C5 C6 C7 -177.4(6) . . . . ?
C5 C6 C7 C8 0.4(10) . . . . ?
C6 C7 C8 C9 -0.1(10) . . . . ?
C7 C8 C9 C4 -0.4(10) . . . . ?
C7 C8 C9 C13 176.7(6) . . . . ?
C5 C4 C9 C8 0.7(9) . . . . ?
N2 C4 C9 C8 175.9(6) . . . . ?
C5 C4 C9 C13 -176.3(6) . . . . ?
N2 C4 C9 C13 -1.1(9) . . . . ?
C6 C5 C10 C12 -44.7(9) . . . . ?
C4 C5 C10 C12 138.1(7) . . . . ?
C6 C5 C10 C11 76.7(9) . . . . ?
C4 C5 C10 C11 -100.4(8) . . . . ?
C8 C9 C13 C15 54.3(9) . . . . ?
C4 C9 C13 C15 -128.8(7) . . . . ?
C8 C9 C13 C14 -66.4(9) . . . . ?
C4 C9 C13 C14 110.5(8) . . . . ?
C3 C3 C16 Cl4 60.6(6) 4_565 . . . ?
N2 C3 C16 Cl4 -120.3(6) . . . . ?
